data_7220678
loop_
_publ_author_name
'Fan, Liming'
'Fan, Weiliu'
'Li, Bin'
'Liu, Xinzheng'
'Zhao, Xian'
'Zhang, Xiutang'

_publ_section_title
;
 Structural diversity of five coordination polymers based on
 2,6-bis(3,5-dicarboxyphenyl)pyridine ligand: solvothermal syntheses,
 structural characterizations, and magnetic properties
;
_journal_issue 25
_journal_name_full CrystEngComm
_journal_page_first 4669
_journal_paper_doi 10.1039/C5CE00522A
_journal_volume 17
_journal_year 2015
_chemical_formula_moiety 'C45 H29 Co2 N9 O8, H2 O'
_chemical_formula_sum 'C45 H31 Co2 N9 O9'
_chemical_formula_weight 959.65
_chemical_name_systematic
;
 ?
;
_space_group_crystal_system monoclinic
_space_group_IT_number 14
_space_group_name_Hall '-P 2yn'
_space_group_name_H-M_alt 'P 1 21/n 1'
_symmetry_space_group_name_Hall '-P 2yn'
_symmetry_space_group_name_H-M 'P 1 21/n 1'
_atom_sites_solution_hydrogens mixed
_audit_creation_date 2015-04-12
_audit_creation_method
;
Olex2 1.2
(compiled 2015.01.26 svn.r3150 for OlexSys, GUI svn.r4998)
;
_audit_update_record
;
2015-05-12 deposited with the CCDC.
2015-05-15 downloaded from the CCDC.
;
_cell_angle_alpha 90
_cell_angle_beta 96.326(4)
_cell_angle_gamma 90
_cell_formula_units_Z 4
_cell_length_a 10.898(2)
_cell_length_b 12.605(3)
_cell_length_c 28.807(6)
_cell_measurement_reflns_used 4175
_cell_measurement_temperature 296(2)
_cell_measurement_theta_max 27.18
_cell_measurement_theta_min 2.48
_cell_volume 3933.1(14)
_computing_cell_refinement 'Bruker SMART'
_computing_data_collection 'Bruker SMART'
_computing_data_reduction 'Bruker SAINT'
_computing_molecular_graphics 'Olex2 (Dolomanov et al., 2009)'
_computing_publication_material 'Olex2 (Dolomanov et al., 2009)'
_computing_structure_refinement 'ShelXL (Sheldrick, 2008)'
_computing_structure_solution 'Bruker SHELXTL'
_diffrn_ambient_temperature 296.15
_diffrn_measured_fraction_theta_full 0.973
_diffrn_measured_fraction_theta_max 0.999
_diffrn_measurement_device_type 'CCD area detector'
_diffrn_measurement_method 'phi and omega scans'
_diffrn_radiation_monochromator graphite
_diffrn_radiation_type MoK\a
_diffrn_radiation_wavelength 0.71073
_diffrn_reflns_av_R_equivalents 0.0421
_diffrn_reflns_av_unetI/netI 0.0498
_diffrn_reflns_laue_measured_fraction_full 0.973
_diffrn_reflns_laue_measured_fraction_max 0.999
_diffrn_reflns_limit_h_max 11
_diffrn_reflns_limit_h_min -12
_diffrn_reflns_limit_k_max 14
_diffrn_reflns_limit_k_min -14
_diffrn_reflns_limit_l_max 34
_diffrn_reflns_limit_l_min -21
_diffrn_reflns_number 19780
_diffrn_reflns_point_group_measured_fraction_full 0.973
_diffrn_reflns_point_group_measured_fraction_max 0.999
_diffrn_reflns_theta_full 25.242
_diffrn_reflns_theta_max 24.999
_diffrn_reflns_theta_min 1.765
_exptl_absorpt_coefficient_mu 0.918
_exptl_absorpt_correction_T_max 0.7457
_exptl_absorpt_correction_T_min 0.6461
_exptl_absorpt_correction_type none
_exptl_absorpt_process_details
;
SADABS-2008/1 (Bruker,2008) was used for absorption correction.
wR2(int) was 0.0671 before and 0.0483 after correction.
The Ratio of minimum to maximum transmission is 0.8664.
The \l/2 correction factor is 0.0015.
;
_exptl_crystal_colour purple
_exptl_crystal_density_diffrn 1.621
_exptl_crystal_density_meas 0
_exptl_crystal_F_000 1960
_exptl_crystal_size_max 0.46
_exptl_crystal_size_mid 0.29
_exptl_crystal_size_min 0.1
_refine_diff_density_max 0.357
_refine_diff_density_min -0.478
_refine_diff_density_rms 0.074
_refine_ls_extinction_method none
_refine_ls_goodness_of_fit_ref 1.084
_refine_ls_hydrogen_treatment constr
_refine_ls_matrix_type full
_refine_ls_number_parameters 586
_refine_ls_number_reflns 6903
_refine_ls_number_restraints 0
_refine_ls_restrained_S_all 1.084
_refine_ls_R_factor_all 0.0628
_refine_ls_R_factor_gt 0.0412
_refine_ls_shift/su_max 0.001
_refine_ls_shift/su_mean 0.000
_refine_ls_structure_factor_coef Fsqd
_refine_ls_weighting_details 'w=1/[\s^2^(Fo^2^)+(0.0586P)^2^+2.3074P] where P=(Fo^2^+2Fc^2^)/3'
_refine_ls_weighting_scheme calc
_refine_ls_wR_factor_gt 0.1040
_refine_ls_wR_factor_ref 0.1243
_reflns_Friedel_coverage 0.000
_reflns_number_gt 5167
_reflns_number_total 6903
_reflns_threshold_expression 'I > 2\s(I)'
_cod_data_source_file c5ce00522a2.cif
_cod_data_source_block z
_cod_depositor_comments 'Adding full bibliography for 7220675--7220679.cif.'
_cod_original_cell_volume 3932.9(15)
_cod_database_code 7220678
_shelxl_version_number 2013-4
_shelx_space_group_comment
;
The symmetry employed for this shelxl refinement is uniquely defined
by the following loop, which should always be used as a source of
symmetry information in preference to the above space-group names.
They are only intended as comments.
;
_shelx_estimated_absorpt_t_max 0.914
_shelx_estimated_absorpt_t_min 0.677
_olex2_refinement_description
;
1. Fixed Uiso
 At 1.2 times of:
  All C(H) groups, All O(H,H) groups
2.a Riding coordinates:
 O1W(H1WA,H1WB)
2.b Aromatic/amide H refined with riding coordinates:
 C2(H2), C3(H3), C4(H4), C7(H7), C9(H9), C11(H11), C15(H15), C17(H17),
 C19(H19), C22(H22), C23(H23), C24(H24), C26(H26), C27(H27), C28(H28), C29(H29),
  C30(H30), C32(H32), C33(H33), C35(H35), C36(H36), C37(H37), C38(H38),
 C39(H39), C0AA(H0AA), C1AA(H1AA), C44(H44), C45(H45), C41(H41)
;
_olex2_submission_special_instructions 'No special instructions were received'

loop_
_space_group_symop_operation_xyz
'x, y, z'
'-x+1/2, y+1/2, -z+1/2'
'-x, -y, -z'
'x-1/2, -y-1/2, z-1/2'

loop_
_atom_site_label
_atom_site_type_symbol
_atom_site_fract_x
_atom_site_fract_y
_atom_site_fract_z
_atom_site_U_iso_or_equiv
_atom_site_adp_type
_atom_site_occupancy
_atom_site_site_symmetry_order
_atom_site_calc_flag
_atom_site_refinement_flags_posn
C1 C 0.1433(3) 1.3991(3) 0.53218(12) 0.0254(8) Uani 1 1 d .
C2 C 0.1252(3) 1.4270(3) 0.48477(12) 0.0351(9) Uani 1 1 d .
H2 H 0.1582 1.4895 0.4742 0.042 Uiso 1 1 calc R
C3 C 0.0579(4) 1.3603(3) 0.45443(13) 0.0391(10) Uani 1 1 d .
H3 H 0.0442 1.3779 0.4229 0.047 Uiso 1 1 calc R
C4 C 0.0102(3) 1.2676(3) 0.46986(12) 0.0322(9) Uani 1 1 d .
H4 H -0.0357 1.2221 0.4493 0.039 Uiso 1 1 calc R
C5 C 0.0322(3) 1.2439(3) 0.51673(12) 0.0246(8) Uani 1 1 d .
C6 C 0.2148(3) 1.4633(3) 0.56854(12) 0.0255(8) Uani 1 1 d .
C7 C 0.2557(3) 1.5662(3) 0.56163(12) 0.0288(8) Uani 1 1 d .
H7 H 0.2330 1.5996 0.5332 0.035 Uiso 1 1 calc R
C8 C 0.3295(3) 1.6201(3) 0.59621(12) 0.0269(8) Uani 1 1 d .
C9 C 0.3590(3) 1.5730(3) 0.63938(12) 0.0287(8) Uani 1 1 d .
H9 H 0.4074 1.6092 0.6628 0.034 Uiso 1 1 calc R
C10 C 0.3163(3) 1.4715(3) 0.64777(12) 0.0254(8) Uani 1 1 d .
C11 C 0.2468(3) 1.4173(3) 0.61232(12) 0.0286(8) Uani 1 1 d .
H11 H 0.2208 1.3486 0.6178 0.034 Uiso 1 1 calc R
C12 C 0.3447(3) 1.4156(3) 0.69403(12) 0.0263(8) Uani 1 1 d .
C13 C 0.3812(4) 1.7256(3) 0.58359(12) 0.0322(9) Uani 1 1 d .
C14 C -0.0129(3) 1.1451(3) 0.53790(11) 0.0225(7) Uani 1 1 d .
C15 C 0.0494(3) 1.1081(3) 0.58020(12) 0.0261(8) Uani 1 1 d .
H15 H 0.1193 1.1438 0.5935 0.031 Uiso 1 1 calc R
C16 C 0.0083(3) 1.0189(3) 0.60238(11) 0.0237(7) Uani 1 1 d .
C17 C -0.0993(3) 0.9688(3) 0.58240(12) 0.0265(8) Uani 1 1 d .
H17 H -0.1278 0.9089 0.5967 0.032 Uiso 1 1 calc R
C18 C -0.1642(3) 1.0066(3) 0.54178(11) 0.0240(7) Uani 1 1 d .
C19 C -0.1183(3) 1.0931(3) 0.51921(11) 0.0248(8) Uani 1 1 d .
H19 H -0.1594 1.1163 0.4910 0.030 Uiso 1 1 calc R
C20 C -0.2920(3) 0.9653(3) 0.52510(12) 0.0271(8) Uani 1 1 d .
C21 C 0.0755(3) 0.9820(3) 0.64770(12) 0.0297(8) Uani 1 1 d .
C22 C 0.3916(3) 0.7614(3) 0.74731(12) 0.0298(8) Uani 1 1 d .
H22 H 0.3689 0.7253 0.7732 0.036 Uiso 1 1 calc R
C23 C 0.3846(4) 0.8544(3) 0.68504(13) 0.0366(9) Uani 1 1 d .
H23 H 0.3546 0.8959 0.6596 0.044 Uiso 1 1 calc R
C24 C 0.5023(4) 0.8242(3) 0.69443(13) 0.0371(9) Uani 1 1 d .
H24 H 0.5676 0.8399 0.6773 0.045 Uiso 1 1 calc R
C25 C 0.6146(3) 0.7187(3) 0.76064(12) 0.0292(8) Uani 1 1 d .
C26 C 0.7235(3) 0.7753(3) 0.76757(13) 0.0379(9) Uani 1 1 d .
H26 H 0.7292 0.8417 0.7539 0.045 Uiso 1 1 calc R
C27 C 0.6073(4) 0.6187(3) 0.77909(14) 0.0400(10) Uani 1 1 d .
H27 H 0.5350 0.5794 0.7733 0.048 Uiso 1 1 calc R
C28 C 0.1107(4) 0.6094(3) 0.74025(14) 0.0408(10) Uani 1 1 d .
H28 H 0.1772 0.6075 0.7635 0.049 Uiso 1 1 calc R
C29 C 0.0498(4) 0.5240(3) 0.72086(14) 0.0464(11) Uani 1 1 d .
H29 H 0.0670 0.4532 0.7279 0.056 Uiso 1 1 calc R
C30 C -0.0325(3) 0.6677(3) 0.68982(13) 0.0321(9) Uani 1 1 d .
H30 H -0.0846 0.7125 0.6711 0.039 Uiso 1 1 calc R
C31 C -0.1287(3) 0.4990(3) 0.66027(12) 0.0310(8) Uani 1 1 d .
C32 C -0.2514(4) 0.5251(3) 0.65776(17) 0.0545(13) Uani 1 1 d .
H32 H -0.2776 0.5785 0.6766 0.065 Uiso 1 1 calc R
C33 C -0.3362(4) 0.4709(4) 0.62673(16) 0.0562(13) Uani 1 1 d .
H33 H -0.4192 0.4899 0.6239 0.067 Uiso 1 1 calc R
C34 C -0.2976(3) 0.3894(3) 0.60029(12) 0.0299(8) Uani 1 1 d .
C35 C -0.1761(3) 0.3600(3) 0.60540(13) 0.0386(10) Uani 1 1 d .
H35 H -0.1505 0.3029 0.5884 0.046 Uiso 1 1 calc R
C36 C -0.0904(3) 0.4150(3) 0.63590(13) 0.0377(9) Uani 1 1 d .
H36 H -0.0079 0.3945 0.6396 0.045 Uiso 1 1 calc R
C37 C -0.3728(4) 0.2471(3) 0.54409(14) 0.0403(10) Uani 1 1 d .
H37 H -0.3036 0.2037 0.5493 0.048 Uiso 1 1 calc R
C38 C -0.4970(4) 0.3789(4) 0.54847(18) 0.0713(17) Uani 1 1 d .
H38 H -0.5323 0.4428 0.5562 0.086 Uiso 1 1 calc R
C39 C -0.5442(4) 0.3079(4) 0.51714(18) 0.0699(16) Uani 1 1 d .
H39 H -0.6208 0.3143 0.4996 0.084 Uiso 1 1 calc R
C0AA C 0.9051(3) 0.5132(3) 0.87684(12) 0.0293(8) Uani 1 1 d .
H0AA H 0.8341 0.4726 0.8776 0.035 Uiso 1 1 calc R
C1AA C 1.0323(4) 0.6349(3) 0.85716(15) 0.0433(10) Uani 1 1 d .
H1AA H 1.0668 0.6918 0.8427 0.052 Uiso 1 1 calc R
C43 C 0.8147(3) 0.6363(3) 0.81519(12) 0.0297(8) Uani 1 1 d .
C44 C 0.7080(4) 0.5768(3) 0.80634(13) 0.0414(10) Uani 1 1 d .
H44 H 0.7040 0.5089 0.8187 0.050 Uiso 1 1 calc R
C45 C 0.8230(3) 0.7339(3) 0.79455(13) 0.0364(9) Uani 1 1 d .
H45 H 0.8965 0.7719 0.7990 0.044 Uiso 1 1 calc R
Co1 Co -0.52606(4) 0.88208(4) 0.54222(2) 0.02706(15) Uani 1 1 d .
Co2 Co 0.13160(4) 0.84940(3) 0.72331(2) 0.02517(14) Uani 1 1 d .
N1 N 0.0976(2) 1.3087(2) 0.54732(9) 0.0257(6) Uani 1 1 d .
N2 N 0.3143(3) 0.8165(2) 0.71782(10) 0.0280(7) Uani 1 1 d .
N3 N 0.5069(3) 0.7641(2) 0.73508(10) 0.0292(7) Uani 1 1 d .
N4 N 0.0579(3) 0.6996(2) 0.71982(10) 0.0290(7) Uani 1 1 d .
N5 N -0.0408(3) 0.5613(2) 0.68944(10) 0.0327(7) Uani 1 1 d .
N6 N -0.3849(3) 0.3382(2) 0.56708(11) 0.0351(8) Uani 1 1 d .
N7 N -0.4660(3) 0.2252(2) 0.51412(10) 0.0354(8) Uani 1 1 d .
N8 N 1.0079(3) 0.4972(2) 0.90426(10) 0.0294(7) Uani 1 1 d .
N9 N 0.9144(3) 0.5954(2) 0.84742(10) 0.0288(7) Uani 1 1 d .
O1 O 0.0369(2) 0.89637(19) 0.66440(8) 0.0368(6) Uani 1 1 d .
O2 O 0.1612(2) 1.0351(2) 0.66691(9) 0.0467(7) Uani 1 1 d .
O3 O -0.3318(2) 0.88629(19) 0.54524(8) 0.0317(6) Uani 1 1 d .
O4 O -0.3559(2) 1.0153(2) 0.49407(9) 0.0459(7) Uani 1 1 d .
O5 O 0.3127(3) 1.32181(19) 0.69771(8) 0.0384(7) Uani 1 1 d .
O6 O 0.3966(2) 1.4654(2) 0.72847(8) 0.0398(7) Uani 1 1 d .
O7 O 0.4956(3) 1.7393(2) 0.59023(10) 0.0456(7) Uani 1 1 d .
O8 O 0.3125(3) 1.7943(2) 0.56382(10) 0.0457(7) Uani 1 1 d .
O1W O 0.2630(3) 0.2421(3) 0.37633(15) 0.1023(15) Uani 1 1 d .
H1WA H 0.3320 0.2687 0.3778 0.123 Uiso 1 1 d R
H1WB H 0.2527 0.2018 0.3979 0.123 Uiso 1 1 d R
C41 C 1.0881(3) 0.5737(3) 0.89233(14) 0.0405(10) Uani 1 1 d .
H41 H 1.1687 0.5825 0.9062 0.049 Uiso 1 1 calc R

loop_
_atom_site_aniso_label
_atom_site_aniso_U_11
_atom_site_aniso_U_22
_atom_site_aniso_U_33
_atom_site_aniso_U_23
_atom_site_aniso_U_13
_atom_site_aniso_U_12
C1 0.0249(18) 0.0225(18) 0.0278(19) 0.0055(14) -0.0011(15) -0.0039(14)
C2 0.042(2) 0.029(2) 0.034(2) 0.0092(16) 0.0023(17) -0.0138(17)
C3 0.053(3) 0.042(2) 0.021(2) 0.0065(16) -0.0023(18) -0.0107(19)
C4 0.039(2) 0.029(2) 0.027(2) -0.0012(15) -0.0033(16) -0.0077(16)
C5 0.0217(18) 0.0214(18) 0.0302(19) 0.0015(14) 0.0007(15) -0.0031(14)
C6 0.0247(18) 0.0237(18) 0.0270(19) 0.0056(14) -0.0024(15) -0.0046(14)
C7 0.032(2) 0.028(2) 0.0261(19) 0.0083(15) -0.0003(15) -0.0056(15)
C8 0.0288(19) 0.0203(18) 0.031(2) 0.0048(14) -0.0004(15) -0.0025(14)
C9 0.0279(19) 0.0255(19) 0.032(2) -0.0001(15) 0.0005(15) -0.0042(15)
C10 0.0252(18) 0.0210(18) 0.0297(19) 0.0053(14) 0.0011(15) -0.0002(14)
C11 0.031(2) 0.0245(19) 0.030(2) 0.0044(15) -0.0001(16) -0.0082(15)
C12 0.0276(19) 0.0239(19) 0.0269(19) 0.0023(15) 0.0004(15) 0.0009(15)
C13 0.041(2) 0.030(2) 0.0246(19) -0.0011(16) -0.0029(17) -0.0128(17)
C14 0.0229(18) 0.0199(17) 0.0241(18) 0.0029(14) 0.0002(14) -0.0010(13)
C15 0.0226(18) 0.0244(18) 0.0295(19) 0.0016(15) -0.0058(15) -0.0054(14)
C16 0.0220(18) 0.0229(18) 0.0245(18) 0.0030(14) -0.0055(14) 0.0004(14)
C17 0.0284(19) 0.0212(18) 0.0294(19) 0.0070(14) 0.0006(15) -0.0042(15)
C18 0.0238(18) 0.0217(18) 0.0242(18) 0.0004(14) -0.0083(14) -0.0050(14)
C19 0.0282(19) 0.0245(18) 0.0196(17) 0.0026(14) -0.0068(14) -0.0039(15)
C20 0.031(2) 0.0241(19) 0.0251(19) -0.0008(15) -0.0030(16) -0.0037(15)
C21 0.027(2) 0.030(2) 0.031(2) 0.0045(16) -0.0040(16) 0.0015(16)
C22 0.033(2) 0.0262(19) 0.030(2) 0.0053(15) 0.0017(16) -0.0010(16)
C23 0.040(2) 0.039(2) 0.028(2) 0.0113(17) -0.0041(18) 0.0057(18)
C24 0.038(2) 0.044(2) 0.029(2) 0.0116(17) 0.0027(17) 0.0012(18)
C25 0.0287(19) 0.032(2) 0.0259(19) 0.0027(15) -0.0030(15) 0.0025(16)
C26 0.038(2) 0.033(2) 0.043(2) 0.0145(18) 0.0008(18) -0.0030(17)
C27 0.036(2) 0.034(2) 0.047(2) 0.0101(18) -0.0117(18) -0.0063(17)
C28 0.047(2) 0.027(2) 0.043(2) 0.0089(17) -0.0182(19) -0.0072(18)
C29 0.057(3) 0.025(2) 0.052(3) 0.0093(18) -0.021(2) 0.0003(19)
C30 0.034(2) 0.025(2) 0.034(2) 0.0014(16) -0.0106(17) 0.0003(16)
C31 0.033(2) 0.0255(19) 0.033(2) -0.0021(16) -0.0053(16) -0.0059(16)
C32 0.046(3) 0.040(3) 0.075(3) -0.033(2) -0.004(2) 0.004(2)
C33 0.031(2) 0.054(3) 0.079(3) -0.033(3) -0.012(2) 0.007(2)
C34 0.0248(19) 0.031(2) 0.033(2) -0.0078(16) -0.0028(15) -0.0058(16)
C35 0.039(2) 0.035(2) 0.042(2) -0.0167(18) 0.0049(19) -0.0023(17)
C36 0.030(2) 0.040(2) 0.041(2) -0.0097(18) -0.0074(17) 0.0022(17)
C37 0.040(2) 0.032(2) 0.046(2) -0.0116(18) -0.0072(19) 0.0028(18)
C38 0.043(3) 0.079(4) 0.085(4) -0.049(3) -0.026(3) 0.024(2)
C39 0.039(3) 0.086(4) 0.079(4) -0.047(3) -0.019(2) 0.016(3)
C0AA 0.0274(19) 0.029(2) 0.030(2) 0.0013(15) -0.0037(16) -0.0015(15)
C1AA 0.032(2) 0.041(2) 0.055(3) 0.009(2) -0.0015(19) -0.0082(18)
C43 0.029(2) 0.033(2) 0.027(2) 0.0036(15) 0.0006(15) 0.0052(16)
C44 0.042(2) 0.034(2) 0.044(2) 0.0166(18) -0.0126(19) -0.0076(18)
C45 0.029(2) 0.037(2) 0.042(2) 0.0072(18) -0.0027(18) -0.0044(17)
Co1 0.0286(3) 0.0241(3) 0.0261(3) 0.00279(19) -0.0077(2) -0.0087(2)
Co2 0.0291(3) 0.0197(3) 0.0244(3) -0.00042(19) -0.0076(2) 0.00055(19)
N1 0.0256(15) 0.0232(15) 0.0272(16) 0.0042(12) -0.0021(12) -0.0062(12)
N2 0.0315(16) 0.0256(16) 0.0252(16) 0.0012(12) -0.0049(13) 0.0002(13)
N3 0.0291(17) 0.0281(16) 0.0291(17) 0.0051(13) -0.0021(13) 0.0016(13)
N4 0.0318(17) 0.0229(15) 0.0299(16) 0.0010(12) -0.0081(13) -0.0035(13)
N5 0.0359(18) 0.0207(16) 0.0387(18) -0.0003(13) -0.0083(14) -0.0057(13)
N6 0.0315(17) 0.0363(18) 0.0365(18) -0.0122(14) -0.0008(14) -0.0035(14)
N7 0.0333(18) 0.0397(19) 0.0316(18) -0.0069(14) -0.0040(14) -0.0095(15)
N8 0.0266(16) 0.0280(16) 0.0320(17) 0.0005(13) -0.0036(13) 0.0036(13)
N9 0.0272(16) 0.0303(17) 0.0273(16) 0.0029(13) -0.0045(13) 0.0007(13)
O1 0.0460(16) 0.0292(14) 0.0314(14) 0.0117(11) -0.0130(12) -0.0064(12)
O2 0.0376(16) 0.0566(18) 0.0403(16) 0.0125(13) -0.0205(13) -0.0134(14)
O3 0.0300(14) 0.0281(14) 0.0354(14) 0.0064(11) -0.0038(11) -0.0107(11)
O4 0.0418(16) 0.0421(16) 0.0469(17) 0.0161(13) -0.0255(13) -0.0087(13)
O5 0.0619(18) 0.0235(14) 0.0281(14) 0.0069(11) -0.0029(13) -0.0065(12)
O6 0.0511(17) 0.0356(15) 0.0293(15) 0.0056(12) -0.0112(13) -0.0141(13)
O7 0.0439(17) 0.0432(17) 0.0492(18) 0.0062(13) 0.0021(14) -0.0192(13)
O8 0.0578(18) 0.0264(15) 0.0500(18) 0.0107(13) -0.0065(14) -0.0079(13)
O1W 0.062(2) 0.112(3) 0.126(4) 0.062(3) -0.022(2) -0.013(2)
C41 0.026(2) 0.048(2) 0.045(2) 0.0037(19) -0.0078(18) -0.0019(18)

loop_
_atom_type_symbol
_atom_type_description
_atom_type_scat_dispersion_real
_atom_type_scat_dispersion_imag
_atom_type_scat_source
C C 0.0033 0.0016 'International Tables Vol C Tables 4.2.6.8 and 6.1.1.4'
H H 0.0000 0.0000 'International Tables Vol C Tables 4.2.6.8 and 6.1.1.4'
Co Co 0.3494 0.9721 'International Tables Vol C Tables 4.2.6.8 and 6.1.1.4'
N N 0.0061 0.0033 'International Tables Vol C Tables 4.2.6.8 and 6.1.1.4'
O O 0.0106 0.0060 'International Tables Vol C Tables 4.2.6.8 and 6.1.1.4'

loop_
_geom_angle_atom_site_label_1
_geom_angle_atom_site_label_2
_geom_angle_atom_site_label_3
_geom_angle
_geom_angle_site_symmetry_1
_geom_angle_site_symmetry_3
C2 C1 C6 124.0(3) . .
N1 C1 C2 121.0(3) . .
N1 C1 C6 115.0(3) . .
C1 C2 H2 120.8 . .
C3 C2 C1 118.4(3) . .
C3 C2 H2 120.8 . .
C2 C3 H3 119.6 . .
C2 C3 C4 120.9(3) . .
C4 C3 H3 119.6 . .
C3 C4 H4 121.0 . .
C3 C4 C5 118.0(3) . .
C5 C4 H4 121.0 . .
C4 C5 C14 123.4(3) . .
N1 C5 C4 122.2(3) . .
N1 C5 C14 114.4(3) . .
C7 C6 C1 124.2(3) . .
C7 C6 C11 117.6(3) . .
C11 C6 C1 118.2(3) . .
C6 C7 H7 119.2 . .
C8 C7 C6 121.5(3) . .
C8 C7 H7 119.2 . .
C7 C8 C13 117.5(3) . .
C9 C8 C7 119.6(3) . .
C9 C8 C13 122.7(3) . .
C8 C9 H9 119.9 . .
C8 C9 C10 120.1(3) . .
C10 C9 H9 119.9 . .
C9 C10 C12 122.9(3) . .
C11 C10 C9 119.5(3) . .
C11 C10 C12 117.6(3) . .
C6 C11 H11 119.2 . .
C10 C11 C6 121.6(3) . .
C10 C11 H11 119.2 . .
C10 C12 Co2 169.4(2) . 2_556
O5 C12 C10 119.3(3) . .
O5 C12 Co2 66.58(18) . 2_556
O5 C12 O6 121.0(3) . .
O6 C12 C10 119.7(3) . .
O6 C12 Co2 54.95(17) . 2_556
O7 C13 C8 118.6(3) . .
O8 C13 C8 120.3(3) . .
O8 C13 O7 120.9(3) . .
C15 C14 C5 118.8(3) . .
C19 C14 C5 122.3(3) . .
C19 C14 C15 118.8(3) . .
C14 C15 H15 119.5 . .
C16 C15 C14 121.1(3) . .
C16 C15 H15 119.5 . .
C15 C16 C17 118.3(3) . .
C15 C16 C21 120.0(3) . .
C17 C16 C21 121.7(3) . .
C16 C17 H17 119.3 . .
C18 C17 C16 121.3(3) . .
C18 C17 H17 119.3 . .
C17 C18 C19 119.3(3) . .
C17 C18 C20 121.1(3) . .
C19 C18 C20 119.2(3) . .
C14 C19 C18 121.1(3) . .
C14 C19 H19 119.4 . .
C18 C19 H19 119.4 . .
O3 C20 C18 118.7(3) . .
O4 C20 C18 118.5(3) . .
O4 C20 O3 122.7(3) . .
O1 C21 C16 116.3(3) . .
O2 C21 C16 119.8(3) . .
O2 C21 O1 123.9(3) . .
N2 C22 H22 124.3 . .
N2 C22 N3 111.4(3) . .
N3 C22 H22 124.3 . .
C24 C23 H23 124.5 . .
C24 C23 N2 111.0(3) . .
N2 C23 H23 124.5 . .
C23 C24 H24 127.2 . .
C23 C24 N3 105.7(3) . .
N3 C24 H24 127.2 . .
C26 C25 N3 120.7(3) . .
C27 C25 C26 120.3(3) . .
C27 C25 N3 119.0(3) . .
C25 C26 H26 120.0 . .
C45 C26 C25 120.0(3) . .
C45 C26 H26 120.0 . .
C25 C27 H27 120.2 . .
C25 C27 C44 119.6(4) . .
C44 C27 H27 120.2 . .
C29 C28 H28 125.7 . .
C29 C28 N4 108.5(3) . .
N4 C28 H28 125.7 . .
C28 C29 H29 126.6 . .
N5 C29 C28 106.9(3) . .
N5 C29 H29 126.6 . .
N4 C30 H30 124.5 . .
N4 C30 N5 111.1(3) . .
N5 C30 H30 124.5 . .
C32 C31 N5 118.9(3) . .
C36 C31 C32 120.8(3) . .
C36 C31 N5 120.3(3) . .
C31 C32 H32 120.3 . .
C31 C32 C33 119.4(4) . .
C33 C32 H32 120.3 . .
C32 C33 H33 120.0 . .
C34 C33 C32 120.0(4) . .
C34 C33 H33 120.0 . .
C33 C34 N6 119.2(3) . .
C35 C34 C33 119.7(3) . .
C35 C34 N6 121.1(3) . .
C34 C35 H35 119.8 . .
C34 C35 C36 120.4(3) . .
C36 C35 H35 119.8 . .
C31 C36 C35 119.3(3) . .
C31 C36 H36 120.3 . .
C35 C36 H36 120.3 . .
N6 C37 H37 123.2 . .
N7 C37 H37 123.2 . .
N7 C37 N6 113.6(4) . .
C39 C38 H38 127.1 . .
C39 C38 N6 105.8(4) . .
N6 C38 H38 127.1 . .
C38 C39 H39 124.4 . .
C38 C39 N7 111.2(4) . .
N7 C39 H39 124.4 . .
N9 C0AA H0AA 123.9 . .
N8 C0AA H0AA 123.9 . .
N8 C0AA N9 112.2(3) . .
N9 C1AA H1AA 127.0 . .
C41 C1AA H1AA 127.0 . .
C41 C1AA N9 106.0(3) . .
C44 C43 N9 118.9(3) . .
C45 C43 C44 120.0(3) . .
C45 C43 N9 121.1(3) . .
C27 C44 C43 119.8(4) . .
C27 C44 H44 120.1 . .
C43 C44 H44 120.1 . .
C26 C45 C43 120.2(4) . .
C26 C45 H45 119.9 . .
C43 C45 H45 119.9 . .
N7 Co1 O3 90.21(11) 3_466 .
N7 Co1 O7 87.30(11) 3_466 1_445
N7 Co1 O8 85.96(11) 3_466 1_445
N7 Co1 N8 175.23(12) 3_466 2_556
O3 Co1 O7 87.61(9) . 1_445
O3 Co1 O8 145.28(10) . 1_445
O3 Co1 N8 86.53(10) . 2_556
O4 Co1 N7 92.44(12) 3_476 3_466
O4 Co1 O3 125.51(10) 3_476 .
O4 Co1 O7 146.87(11) 3_476 1_445
O4 Co1 O8 89.16(11) 3_476 1_445
O4 Co1 N8 86.64(11) 3_476 2_556
O8 Co1 O7 57.77(10) 1_445 1_445
N8 Co1 O7 96.03(11) 2_556 1_445
N8 Co1 O8 98.70(11) 2_556 1_445
N2 Co2 C12 98.08(11) . 2_546
N2 Co2 O5 83.92(10) . 2_546
N2 Co2 O6 114.33(11) . 2_546
N4 Co2 C12 110.58(11) . 2_546
N4 Co2 N2 100.82(12) . .
N4 Co2 O5 88.20(10) . 2_546
N4 Co2 O6 126.81(12) . 2_546
O1 Co2 C12 134.77(11) . 2_546
O1 Co2 N2 114.39(11) . .
O1 Co2 N4 93.96(11) . .
O1 Co2 O5 160.68(11) . 2_546
O1 Co2 O6 105.26(10) . 2_546
O5 Co2 C12 29.43(10) 2_546 2_546
O6 Co2 C12 29.87(10) 2_546 2_546
O6 Co2 O5 59.14(9) 2_546 2_546
C1 N1 C5 119.5(3) . .
C22 N2 C23 105.2(3) . .
C22 N2 Co2 127.5(2) . .
C23 N2 Co2 127.1(2) . .
C22 N3 C24 106.7(3) . .
C22 N3 C25 126.3(3) . .
C24 N3 C25 126.9(3) . .
C28 N4 Co2 126.6(2) . .
C30 N4 C28 106.2(3) . .
C30 N4 Co2 125.6(2) . .
C29 N5 C31 126.4(3) . .
C30 N5 C29 107.4(3) . .
C30 N5 C31 126.2(3) . .
C37 N6 C34 128.6(3) . .
C37 N6 C38 105.0(3) . .
C38 N6 C34 126.1(3) . .
C37 N7 C39 104.3(3) . .
C37 N7 Co1 128.0(3) . 3_466
C39 N7 Co1 124.8(3) . 3_466
C0AA N9 C1AA 106.4(3) . .
C0AA N9 C43 125.0(3) . .
C1AA N9 C43 128.4(3) . .
C21 O1 Co2 114.5(2) . .
C20 O3 Co1 113.4(2) . .
C20 O4 Co1 165.1(3) . 3_476
C12 O5 Co2 84.0(2) . 2_556
C12 O6 Co2 95.2(2) . 2_556
C13 O7 Co1 88.9(2) . 1_665
C13 O8 Co1 91.1(2) . 1_665
H1WA O1W H1WB 114.5 . .
C0AA N8 Co1 123.4(2) . 2_546
C0AA N8 C41 105.4(3) . .
C41 N8 Co1 131.0(2) . 2_546
C1AA C41 N8 109.9(3) . .
C1AA C41 H41 125.1 . .
N8 C41 H41 125.1 . .

loop_
_geom_bond_atom_site_label_1
_geom_bond_atom_site_label_2
_geom_bond_distance
_geom_bond_site_symmetry_2
C1 C2 1.403(5) .
C1 C6 1.476(5) .
C1 N1 1.335(4) .
C2 H2 0.9300 .
C2 C3 1.367(5) .
C3 H3 0.9300 .
C3 C4 1.373(5) .
C4 H4 0.9300 .
C4 C5 1.378(5) .
C5 C14 1.493(4) .
C5 N1 1.346(4) .
C6 C7 1.394(5) .
C6 C11 1.397(5) .
C7 H7 0.9300 .
C7 C8 1.387(5) .
C8 C9 1.384(5) .
C8 C13 1.504(5) .
C9 H9 0.9300 .
C9 C10 1.391(5) .
C10 C11 1.383(5) .
C10 C12 1.509(5) .
C11 H11 0.9300 .
C12 Co2 2.509(3) 2_556
C12 O5 1.240(4) .
C12 O6 1.255(4) .
C13 O7 1.252(4) .
C13 O8 1.242(4) .
C14 C15 1.408(4) .
C14 C19 1.380(4) .
C15 H15 0.9300 .
C15 C16 1.391(5) .
C16 C17 1.399(4) .
C16 C21 1.499(4) .
C17 H17 0.9300 .
C17 C18 1.384(4) .
C18 C19 1.391(5) .
C18 C20 1.514(5) .
C19 H19 0.9300 .
C20 O3 1.253(4) .
C20 O4 1.243(4) .
C21 O1 1.272(4) .
C21 O2 1.230(4) .
C22 H22 0.9300 .
C22 N2 1.325(4) .
C22 N3 1.341(4) .
C23 H23 0.9300 .
C23 C24 1.337(5) .
C23 N2 1.366(5) .
C24 H24 0.9300 .
C24 N3 1.391(4) .
C25 C26 1.380(5) .
C25 C27 1.375(5) .
C25 N3 1.434(4) .
C26 H26 0.9300 .
C26 C45 1.366(5) .
C27 H27 0.9300 .
C27 C44 1.382(5) .
C28 H28 0.9300 .
C28 C29 1.353(5) .
C28 N4 1.377(4) .
C29 H29 0.9300 .
C29 N5 1.348(5) .
C30 H30 0.9300 .
C30 N4 1.301(4) .
C30 N5 1.344(4) .
C31 C32 1.371(5) .
C31 C36 1.361(5) .
C31 N5 1.436(4) .
C32 H32 0.9300 .
C32 C33 1.393(5) .
C33 H33 0.9300 .
C33 C34 1.373(5) .
C34 C35 1.367(5) .
C34 N6 1.428(4) .
C35 H35 0.9300 .
C35 C36 1.394(5) .
C36 H36 0.9300 .
C37 H37 0.9300 .
C37 N6 1.339(5) .
C37 N7 1.289(4) .
C38 H38 0.9300 .
C38 C39 1.334(6) .
C38 N6 1.377(5) .
C39 H39 0.9300 .
C39 N7 1.355(5) .
C0AA H0AA 0.9300 .
C0AA N9 1.349(4) .
C0AA N8 1.313(4) .
C1AA H1AA 0.9300 .
C1AA N9 1.378(5) .
C1AA C41 1.362(5) .
C43 C44 1.383(5) .
C43 C45 1.374(5) .
C43 N9 1.444(4) .
C44 H44 0.9300 .
C45 H45 0.9300 .
Co1 N7 2.107(3) 3_466
Co1 O3 2.110(2) .
Co1 O4 2.031(3) 3_476
Co1 O7 2.266(3) 1_445
Co1 O8 2.225(3) 1_445
Co1 N8 2.111(3) 2_556
Co2 C12 2.509(3) 2_546
Co2 N2 2.057(3) .
Co2 N4 2.049(3) .
Co2 O1 1.977(2) .
Co2 O5 2.316(2) 2_546
Co2 O6 2.063(2) 2_546
N7 Co1 2.107(3) 3_466
O4 Co1 2.031(3) 3_476
O5 Co2 2.315(2) 2_556
O6 Co2 2.063(2) 2_556
O7 Co1 2.266(3) 1_665
O8 Co1 2.225(3) 1_665
O1W H1WA 0.8202 .
O1W H1WB 0.8202 .
N8 Co1 2.111(3) 2_546
N8 C41 1.371(5) .
C41 H41 0.9300 .
